data_7150781
loop_
_publ_author_name
'Mo, Jun-Ming'
'Ma, Yang-Guang'
'Cheng, Ying'

_publ_section_title
;
 Synthesis of novel synthetic intermediates from the reaction of
 benzimidazole and triazole carbenes with ketenimines and their
 application in the construction of spiro-pyrroles
;
_journal_issue 23
_journal_name_full 'Organic &amp; Biomolecular Chemistry'
_journal_page_first 5010
_journal_page_last 5019
_journal_paper_doi 10.1039/b915215f
_journal_volume 7
_journal_year 2009
_chemical_formula_moiety 'C39 H38 N4 O5'
_chemical_formula_sum 'C39 H38 N4 O5'
_chemical_formula_weight 642.73
_chemical_name_common
;
(6E,8E)-methyl 6-(1-methoxy-1-oxopropan-2-ylidene)-7-(4-
methoxyphenyl)-1,3,4-triphenyl-8-propylidene-1,2,4,7-
tetraazaspiro(4.4)non-2-ene-9-carboxylate
;
_chemical_name_systematic
;
?
;
_space_group_IT_number 14
_symmetry_cell_setting monoclinic
_symmetry_space_group_name_Hall '-P 2yn'
_symmetry_space_group_name_H-M 'P 1 21/n 1'
_atom_sites_solution_hydrogens geom
_atom_sites_solution_primary direct
_atom_sites_solution_secondary difmap
_audit_creation_method SHELXL-97
_cell_angle_alpha 90.00
_cell_angle_beta 92.810(3)
_cell_angle_gamma 90.00
_cell_formula_units_Z 4
_cell_length_a 11.8253(19)
_cell_length_b 18.626(3)
_cell_length_c 15.232(2)
_cell_measurement_reflns_used 9250
_cell_measurement_temperature 113(2)
_cell_measurement_theta_max 27.9
_cell_measurement_theta_min 1.7
_cell_volume 3350.9(9)
_computing_cell_refinement CrystalClear
_computing_data_collection 'CrystalClear(Rigaku/MSC Inc., 2005)'
_computing_data_reduction CrystalClear
_computing_publication_material 'CrystalStructure 3.7.0'
_computing_structure_refinement 'SHELXL-97 (Sheldrick, 1997)'
_computing_structure_solution 'SHELXS-97 (Sheldrick, 1990)'
_diffrn_ambient_temperature 113(2)
_diffrn_detector_area_resol_mean 7.31
_diffrn_measured_fraction_theta_full 0.995
_diffrn_measured_fraction_theta_max 0.995
_diffrn_measurement_device_type 'Rigaku Saturn CCD area detector'
_diffrn_measurement_method '\w and \f scans'
_diffrn_radiation_monochromator confocal
_diffrn_radiation_source 'rotating anode'
_diffrn_radiation_type MoK\a
_diffrn_radiation_wavelength 0.71070
_diffrn_reflns_av_R_equivalents 0.0413
_diffrn_reflns_av_sigmaI/netI 0.0388
_diffrn_reflns_limit_h_max 15
_diffrn_reflns_limit_h_min -14
_diffrn_reflns_limit_k_max 24
_diffrn_reflns_limit_k_min -24
_diffrn_reflns_limit_l_max 20
_diffrn_reflns_limit_l_min -20
_diffrn_reflns_number 33818
_diffrn_reflns_theta_full 27.87
_diffrn_reflns_theta_max 27.87
_diffrn_reflns_theta_min 1.73
_diffrn_standards_decay_% 0
_diffrn_standards_interval_count 0
_diffrn_standards_interval_time 0
_diffrn_standards_number 0
_exptl_absorpt_coefficient_mu 0.085
_exptl_absorpt_correction_T_max 0.9832
_exptl_absorpt_correction_T_min 0.9782
_exptl_absorpt_correction_type multi-scan
_exptl_absorpt_process_details CrystalClear
_exptl_crystal_colour yellow
_exptl_crystal_density_diffrn 1.274
_exptl_crystal_density_method 'not measured'
_exptl_crystal_description block
_exptl_crystal_F_000 1360
_exptl_crystal_size_max 0.26
_exptl_crystal_size_mid 0.22
_exptl_crystal_size_min 0.20
_refine_diff_density_max 0.246
_refine_diff_density_min -0.274
_refine_diff_density_rms 0.052
_refine_ls_extinction_method none
_refine_ls_goodness_of_fit_ref 1.056
_refine_ls_hydrogen_treatment constr
_refine_ls_matrix_type full
_refine_ls_number_parameters 438
_refine_ls_number_reflns 7948
_refine_ls_number_restraints 0
_refine_ls_restrained_S_all 1.056
_refine_ls_R_factor_all 0.0632
_refine_ls_R_factor_gt 0.0494
_refine_ls_shift/su_max 0.000
_refine_ls_shift/su_mean 0.000
_refine_ls_structure_factor_coef Fsqd
_refine_ls_weighting_details 'calc w=1/[\s^2^(Fo^2^)+(0.0675P)^2^+0.6414P] where P=(Fo^2^+2Fc^2^)/3'
_refine_ls_weighting_scheme calc
_refine_ls_wR_factor_gt 0.1193
_refine_ls_wR_factor_ref 0.1289
_reflns_number_gt 6507
_reflns_number_total 7948
_reflns_threshold_expression >2sigma(I)
_cod_data_source_file b915215f.txt
_cod_data_source_block 19b-I
_cod_original_cell_volume 3350.8(9)
_cod_database_code 7150781

loop_
_symmetry_equiv_pos_as_xyz
'x, y, z'
'-x+1/2, y+1/2, -z+1/2'
'-x, -y, -z'
'x-1/2, -y-1/2, z-1/2'

loop_
_atom_site_label
_atom_site_type_symbol
_atom_site_fract_x
_atom_site_fract_y
_atom_site_fract_z
_atom_site_U_iso_or_equiv
_atom_site_adp_type
_atom_site_occupancy
_atom_site_symmetry_multiplicity
_atom_site_calc_flag
_atom_site_refinement_flags
_atom_site_disorder_assembly
_atom_site_disorder_group
O1 O 1.01910(8) 0.07681(5) 0.87399(7) 0.0260(2) Uani 1 1 d . . .
O2 O 1.13255(8) 0.15066(6) 0.80099(7) 0.0272(2) Uani 1 1 d . . .
O3 O 0.50246(8) 0.11064(6) 0.83512(7) 0.0259(2) Uani 1 1 d . . .
O4 O 0.57574(8) 0.04834(5) 0.72502(7) 0.0263(2) Uani 1 1 d . . .
O5 O 0.84739(11) 0.48697(6) 1.05464(7) 0.0380(3) Uani 1 1 d . . .
N1 N 0.83709(9) 0.07558(6) 0.74455(7) 0.0192(2) Uani 1 1 d . . .
N2 N 0.84117(9) 0.00449(6) 0.77357(7) 0.0197(2) Uani 1 1 d . . .
N3 N 0.76028(9) 0.07120(6) 0.87707(7) 0.0177(2) Uani 1 1 d . . .
N4 N 0.76868(9) 0.24551(6) 0.84304(7) 0.0189(2) Uani 1 1 d . . .
C1 C 0.78235(10) 0.12312(7) 0.80620(8) 0.0174(3) Uani 1 1 d . . .
C2 C 0.79835(11) 0.00425(7) 0.84995(8) 0.0185(3) Uani 1 1 d . . .
C3 C 0.90215(11) 0.09555(8) 0.67459(8) 0.0196(3) Uani 1 1 d . . .
C4 C 0.89617(12) 0.16442(8) 0.63774(9) 0.0237(3) Uani 1 1 d . . .
H4 H 0.8464 0.1992 0.6602 0.028 Uiso 1 1 calc R . .
C5 C 0.96326(13) 0.18188(9) 0.56823(10) 0.0293(3) Uani 1 1 d . . .
H5 H 0.9587 0.2287 0.5436 0.035 Uiso 1 1 calc R . .
C6 C 1.03641(13) 0.13221(9) 0.53435(10) 0.0328(4) Uani 1 1 d . . .
H6 H 1.0822 0.1447 0.4871 0.039 Uiso 1 1 calc R . .
C7 C 1.04178(13) 0.06384(9) 0.57051(10) 0.0312(4) Uani 1 1 d . . .
H7 H 1.0920 0.0294 0.5478 0.037 Uiso 1 1 calc R . .
C8 C 0.97503(12) 0.04494(8) 0.63929(9) 0.0243(3) Uani 1 1 d . . .
H8 H 0.9787 -0.0024 0.6625 0.029 Uiso 1 1 calc R . .
C9 C 0.78237(11) -0.06283(7) 0.89851(8) 0.0188(3) Uani 1 1 d . . .
C10 C 0.86028(12) -0.11833(8) 0.89013(9) 0.0233(3) Uani 1 1 d . . .
H10 H 0.9230 -0.1118 0.8543 0.028 Uiso 1 1 calc R . .
C11 C 0.84703(13) -0.18296(8) 0.93359(10) 0.0263(3) Uani 1 1 d . . .
H11 H 0.9008 -0.2204 0.9278 0.032 Uiso 1 1 calc R . .
C12 C 0.75524(13) -0.19291(8) 0.98556(10) 0.0265(3) Uani 1 1 d . . .
H12 H 0.7463 -0.2370 1.0157 0.032 Uiso 1 1 calc R . .
C13 C 0.67627(12) -0.13812(8) 0.99341(9) 0.0259(3) Uani 1 1 d . . .
H13 H 0.6129 -0.1452 1.0284 0.031 Uiso 1 1 calc R . .
C14 C 0.68957(12) -0.07333(8) 0.95054(9) 0.0223(3) Uani 1 1 d . . .
H14 H 0.6357 -0.0360 0.9565 0.027 Uiso 1 1 calc R . .
C15 C 0.75900(11) 0.09123(7) 0.96831(8) 0.0187(3) Uani 1 1 d . . .
C16 C 0.84092(11) 0.06462(8) 1.02833(9) 0.0222(3) Uani 1 1 d . . .
H16 H 0.9029 0.0378 1.0083 0.027 Uiso 1 1 calc R . .
C17 C 0.83204(12) 0.07733(8) 1.11751(9) 0.0264(3) Uani 1 1 d . . .
H17 H 0.8868 0.0579 1.1586 0.032 Uiso 1 1 calc R . .
C18 C 0.74339(13) 0.11838(9) 1.14707(9) 0.0290(3) Uani 1 1 d . . .
H18 H 0.7367 0.1262 1.2082 0.035 Uiso 1 1 calc R . .
C19 C 0.66504(14) 0.14777(9) 1.08694(10) 0.0301(3) Uani 1 1 d . . .
H19 H 0.6063 0.1776 1.1069 0.036 Uiso 1 1 calc R . .
C20 C 0.67151(12) 0.13406(8) 0.99759(9) 0.0241(3) Uani 1 1 d . . .
H20 H 0.6167 0.1537 0.9567 0.029 Uiso 1 1 calc R . .
C21 C 0.84790(11) 0.19046(7) 0.83672(8) 0.0178(3) Uani 1 1 d . . .
C22 C 0.66070(11) 0.22975(7) 0.80170(8) 0.0181(3) Uani 1 1 d . . .
C23 C 0.66840(11) 0.15559(7) 0.76393(8) 0.0183(3) Uani 1 1 d . . .
H23 H 0.6761 0.1599 0.6991 0.022 Uiso 1 1 calc R . .
C24 C 0.96200(11) 0.19896(8) 0.84394(9) 0.0214(3) Uani 1 1 d . . .
C25 C 1.01849(13) 0.27197(8) 0.84533(12) 0.0335(4) Uani 1 1 d . . .
H25A H 0.9734 0.3053 0.8082 0.050 Uiso 1 1 calc R . .
H25B H 1.0945 0.2677 0.8230 0.050 Uiso 1 1 calc R . .
H25C H 1.0241 0.2902 0.9058 0.050 Uiso 1 1 calc R . .
C26 C 1.03687(11) 0.13521(8) 0.84251(9) 0.0214(3) Uani 1 1 d . . .
C27 C 1.21112(12) 0.09200(9) 0.79310(11) 0.0310(3) Uani 1 1 d . . .
H27A H 1.2265 0.0700 0.8509 0.046 Uiso 1 1 calc R . .
H27B H 1.2819 0.1101 0.7706 0.046 Uiso 1 1 calc R . .
H27C H 1.1783 0.0560 0.7524 0.046 Uiso 1 1 calc R . .
C28 C 0.78801(11) 0.30854(7) 0.89576(9) 0.0189(3) Uani 1 1 d . . .
C29 C 0.77405(11) 0.37622(7) 0.85948(9) 0.0204(3) Uani 1 1 d . . .
H29 H 0.7517 0.3809 0.7990 0.024 Uiso 1 1 calc R . .
C30 C 0.79237(12) 0.43765(8) 0.91052(9) 0.0233(3) Uani 1 1 d . . .
H30 H 0.7813 0.4839 0.8853 0.028 Uiso 1 1 calc R . .
C31 C 0.82710(12) 0.43056(8) 0.99871(10) 0.0256(3) Uani 1 1 d . . .
C32 C 0.84210(13) 0.36228(8) 1.03509(10) 0.0285(3) Uani 1 1 d . . .
H32 H 0.8663 0.3574 1.0952 0.034 Uiso 1 1 calc R . .
C33 C 0.82201(12) 0.30158(8) 0.98440(9) 0.0248(3) Uani 1 1 d . . .
H33 H 0.8313 0.2553 1.0099 0.030 Uiso 1 1 calc R . .
C34 C 0.83381(18) 0.55767(9) 1.01866(13) 0.0466(5) Uani 1 1 d . . .
H34A H 0.8857 0.5641 0.9711 0.070 Uiso 1 1 calc R . .
H34B H 0.8508 0.5933 1.0648 0.070 Uiso 1 1 calc R . .
H34C H 0.7556 0.5640 0.9955 0.070 Uiso 1 1 calc R . .
C35 C 0.57278(11) 0.27486(7) 0.79604(9) 0.0208(3) Uani 1 1 d . . .
H35 H 0.5820 0.3199 0.8248 0.025 Uiso 1 1 calc R . .
C36 C 0.46092(11) 0.26091(8) 0.74843(10) 0.0251(3) Uani 1 1 d . . .
H36A H 0.4623 0.2127 0.7210 0.030 Uiso 1 1 calc R . .
H36B H 0.4489 0.2968 0.7009 0.030 Uiso 1 1 calc R . .
C37 C 0.36278(13) 0.26471(10) 0.80948(11) 0.0356(4) Uani 1 1 d . . .
H37A H 0.3725 0.2278 0.8551 0.053 Uiso 1 1 calc R . .
H37B H 0.2914 0.2565 0.7756 0.053 Uiso 1 1 calc R . .
H37C H 0.3613 0.3122 0.8370 0.053 Uiso 1 1 calc R . .
C38 C 0.57165(11) 0.10458(7) 0.77989(9) 0.0201(3) Uani 1 1 d . . .
C39 C 0.49683(13) -0.00915(8) 0.74082(11) 0.0305(3) Uani 1 1 d . . .
H39A H 0.5078 -0.0257 0.8017 0.046 Uiso 1 1 calc R . .
H39B H 0.5101 -0.0491 0.7007 0.046 Uiso 1 1 calc R . .
H39C H 0.4192 0.0084 0.7307 0.046 Uiso 1 1 calc R . .

loop_
_atom_site_aniso_label
_atom_site_aniso_U_11
_atom_site_aniso_U_22
_atom_site_aniso_U_33
_atom_site_aniso_U_23
_atom_site_aniso_U_13
_atom_site_aniso_U_12
O1 0.0207(5) 0.0211(5) 0.0363(6) 0.0014(4) 0.0027(4) 0.0018(4)
O2 0.0153(5) 0.0265(6) 0.0401(6) 0.0011(4) 0.0065(4) 0.0028(4)
O3 0.0199(5) 0.0260(6) 0.0324(5) -0.0002(4) 0.0066(4) -0.0012(4)
O4 0.0223(5) 0.0228(5) 0.0339(6) -0.0076(4) 0.0029(4) -0.0054(4)
O5 0.0547(8) 0.0240(6) 0.0341(6) -0.0086(5) -0.0095(5) -0.0029(5)
N1 0.0215(6) 0.0149(6) 0.0220(6) 0.0006(4) 0.0081(4) 0.0018(4)
N2 0.0203(6) 0.0158(6) 0.0233(6) 0.0010(4) 0.0044(4) 0.0001(4)
N3 0.0191(5) 0.0151(6) 0.0193(5) -0.0007(4) 0.0047(4) 0.0006(4)
N4 0.0147(5) 0.0176(6) 0.0243(6) -0.0012(4) -0.0001(4) 0.0013(4)
C1 0.0146(6) 0.0174(7) 0.0203(6) -0.0010(5) 0.0038(5) 0.0010(5)
C2 0.0158(6) 0.0177(7) 0.0220(6) -0.0017(5) 0.0020(5) -0.0007(5)
C3 0.0166(6) 0.0234(7) 0.0188(6) 0.0001(5) 0.0024(5) -0.0028(5)
C4 0.0207(7) 0.0243(7) 0.0265(7) 0.0024(6) 0.0045(5) 0.0010(6)
C5 0.0271(8) 0.0316(9) 0.0293(8) 0.0091(6) 0.0032(6) -0.0032(6)
C6 0.0286(8) 0.0433(10) 0.0274(8) 0.0040(7) 0.0116(6) -0.0044(7)
C7 0.0278(8) 0.0357(9) 0.0313(8) -0.0037(7) 0.0114(6) 0.0016(7)
C8 0.0230(7) 0.0247(8) 0.0257(7) -0.0010(6) 0.0064(5) 0.0015(6)
C9 0.0196(6) 0.0180(7) 0.0186(6) -0.0015(5) 0.0003(5) -0.0018(5)
C10 0.0223(7) 0.0216(7) 0.0266(7) -0.0009(6) 0.0057(5) 0.0017(6)
C11 0.0279(8) 0.0197(7) 0.0315(8) 0.0012(6) 0.0041(6) 0.0043(6)
C12 0.0306(8) 0.0209(7) 0.0280(7) 0.0049(6) 0.0025(6) -0.0031(6)
C13 0.0260(7) 0.0249(8) 0.0273(7) 0.0012(6) 0.0075(6) -0.0039(6)
C14 0.0211(7) 0.0216(7) 0.0245(7) 0.0001(5) 0.0034(5) -0.0001(5)
C15 0.0199(6) 0.0168(7) 0.0196(6) -0.0018(5) 0.0038(5) -0.0032(5)
C16 0.0200(7) 0.0206(7) 0.0261(7) -0.0025(5) 0.0010(5) -0.0005(5)
C17 0.0279(7) 0.0259(8) 0.0248(7) -0.0012(6) -0.0040(6) -0.0042(6)
C18 0.0349(8) 0.0315(8) 0.0207(7) -0.0059(6) 0.0022(6) -0.0061(7)
C19 0.0330(8) 0.0297(8) 0.0281(8) -0.0059(6) 0.0081(6) 0.0048(6)
C20 0.0245(7) 0.0248(8) 0.0234(7) -0.0005(6) 0.0034(5) 0.0048(6)
C21 0.0169(6) 0.0152(7) 0.0214(6) 0.0011(5) 0.0024(5) 0.0017(5)
C22 0.0168(6) 0.0193(7) 0.0183(6) 0.0012(5) 0.0020(5) -0.0021(5)
C23 0.0156(6) 0.0196(7) 0.0198(6) 0.0000(5) 0.0016(5) 0.0009(5)
C24 0.0169(6) 0.0189(7) 0.0286(7) -0.0004(5) 0.0022(5) -0.0002(5)
C25 0.0193(7) 0.0220(8) 0.0598(11) -0.0032(7) 0.0071(7) -0.0027(6)
C26 0.0147(6) 0.0229(7) 0.0264(7) -0.0022(5) 0.0003(5) -0.0018(5)
C27 0.0177(7) 0.0299(9) 0.0457(9) -0.0035(7) 0.0057(6) 0.0066(6)
C28 0.0161(6) 0.0167(7) 0.0240(7) -0.0025(5) 0.0019(5) 0.0005(5)
C29 0.0193(6) 0.0198(7) 0.0220(7) 0.0007(5) 0.0007(5) -0.0002(5)
C30 0.0234(7) 0.0170(7) 0.0293(7) 0.0003(5) 0.0019(5) -0.0008(5)
C31 0.0260(7) 0.0217(8) 0.0289(7) -0.0055(6) -0.0015(6) -0.0022(6)
C32 0.0342(8) 0.0279(8) 0.0229(7) -0.0010(6) -0.0048(6) -0.0005(6)
C33 0.0269(7) 0.0210(7) 0.0263(7) 0.0024(6) -0.0020(5) 0.0006(6)
C34 0.0683(13) 0.0207(9) 0.0494(11) -0.0097(8) -0.0103(9) -0.0052(8)
C35 0.0187(6) 0.0185(7) 0.0254(7) 0.0003(5) 0.0015(5) 0.0013(5)
C36 0.0198(7) 0.0237(8) 0.0315(8) 0.0053(6) -0.0006(5) 0.0013(6)
C37 0.0217(7) 0.0401(10) 0.0455(10) 0.0154(8) 0.0063(6) 0.0044(7)
C38 0.0166(6) 0.0182(7) 0.0252(7) 0.0002(5) -0.0017(5) 0.0020(5)
C39 0.0259(8) 0.0221(8) 0.0434(9) -0.0029(6) -0.0005(6) -0.0064(6)

loop_
_atom_type_symbol
_atom_type_description
_atom_type_scat_dispersion_real
_atom_type_scat_dispersion_imag
_atom_type_scat_source
C C 0.0033 0.0016 'International Tables Vol C Tables 4.2.6.8 and 6.1.1.4'
H H 0.0000 0.0000 'International Tables Vol C Tables 4.2.6.8 and 6.1.1.4'
N N 0.0061 0.0033 'International Tables Vol C Tables 4.2.6.8 and 6.1.1.4'
O O 0.0106 0.0060 'International Tables Vol C Tables 4.2.6.8 and 6.1.1.4'

loop_
_geom_angle_atom_site_label_1
_geom_angle_atom_site_label_2
_geom_angle_atom_site_label_3
_geom_angle
_geom_angle_site_symmetry_1
_geom_angle_site_symmetry_3
_geom_angle_publ_flag
C26 O2 C27 115.73(11) . . ?
C38 O4 C39 115.49(11) . . ?
C31 O5 C34 117.09(12) . . ?
C3 N1 N2 118.88(10) . . ?
C3 N1 C1 127.32(11) . . ?
N2 N1 C1 112.33(10) . . ?
C2 N2 N1 106.23(11) . . ?
C2 N3 C15 122.43(11) . . ?
C2 N3 C1 107.25(10) . . ?
C15 N3 C1 123.00(11) . . ?
C21 N4 C22 114.07(11) . . ?
C21 N4 C28 123.43(11) . . ?
C22 N4 C28 122.02(11) . . ?
N1 C1 N3 99.89(10) . . ?
N1 C1 C21 117.12(10) . . ?
N3 C1 C21 114.65(11) . . ?
N1 C1 C23 111.35(10) . . ?
N3 C1 C23 111.61(10) . . ?
C21 C1 C23 102.59(10) . . ?
N2 C2 N3 114.21(12) . . ?
N2 C2 C9 121.49(12) . . ?
N3 C2 C9 124.05(11) . . ?
N1 C3 C4 122.10(12) . . ?
N1 C3 C8 119.07(12) . . ?
C4 C3 C8 118.82(12) . . ?
C5 C4 C3 119.95(13) . . ?
C5 C4 H4 120.0 . . ?
C3 C4 H4 120.0 . . ?
C6 C5 C4 121.16(14) . . ?
C6 C5 H5 119.4 . . ?
C4 C5 H5 119.4 . . ?
C5 C6 C7 118.88(13) . . ?
C5 C6 H6 120.6 . . ?
C7 C6 H6 120.6 . . ?
C6 C7 C8 121.05(14) . . ?
C6 C7 H7 119.5 . . ?
C8 C7 H7 119.5 . . ?
C7 C8 C3 120.13(14) . . ?
C7 C8 H8 119.9 . . ?
C3 C8 H8 119.9 . . ?
C10 C9 C14 119.24(13) . . ?
C10 C9 C2 118.85(12) . . ?
C14 C9 C2 121.88(12) . . ?
C11 C10 C9 120.61(13) . . ?
C11 C10 H10 119.7 . . ?
C9 C10 H10 119.7 . . ?
C10 C11 C12 119.90(13) . . ?
C10 C11 H11 120.1 . . ?
C12 C11 H11 120.1 . . ?
C11 C12 C13 119.88(13) . . ?
C11 C12 H12 120.1 . . ?
C13 C12 H12 120.1 . . ?
C14 C13 C12 120.40(13) . . ?
C14 C13 H13 119.8 . . ?
C12 C13 H13 119.8 . . ?
C13 C14 C9 119.96(13) . . ?
C13 C14 H14 120.0 . . ?
C9 C14 H14 120.0 . . ?
C16 C15 C20 119.78(12) . . ?
C16 C15 N3 120.16(12) . . ?
C20 C15 N3 119.94(12) . . ?
C17 C16 C15 119.94(13) . . ?
C17 C16 H16 120.0 . . ?
C15 C16 H16 120.0 . . ?
C16 C17 C18 120.35(14) . . ?
C16 C17 H17 119.8 . . ?
C18 C17 H17 119.8 . . ?
C19 C18 C17 119.63(13) . . ?
C19 C18 H18 120.2 . . ?
C17 C18 H18 120.2 . . ?
C18 C19 C20 120.54(14) . . ?
C18 C19 H19 119.7 . . ?
C20 C19 H19 119.7 . . ?
C19 C20 C15 119.64(14) . . ?
C19 C20 H20 120.2 . . ?
C15 C20 H20 120.2 . . ?
C24 C21 N4 125.22(12) . . ?
C24 C21 C1 127.23(12) . . ?
N4 C21 C1 106.90(11) . . ?
C35 C22 N4 125.17(12) . . ?
C35 C22 C23 127.99(12) . . ?
N4 C22 C23 106.79(11) . . ?
C22 C23 C38 117.06(11) . . ?
C22 C23 C1 105.18(10) . . ?
C38 C23 C1 109.22(11) . . ?
C22 C23 H23 108.4 . . ?
C38 C23 H23 108.4 . . ?
C1 C23 H23 108.4 . . ?
C21 C24 C26 119.84(12) . . ?
C21 C24 C25 122.80(13) . . ?
C26 C24 C25 117.13(12) . . ?
C24 C25 H25A 109.5 . . ?
C24 C25 H25B 109.5 . . ?
H25A C25 H25B 109.5 . . ?
C24 C25 H25C 109.5 . . ?
H25A C25 H25C 109.5 . . ?
H25B C25 H25C 109.5 . . ?
O1 C26 O2 122.75(13) . . ?
O1 C26 C24 126.75(12) . . ?
O2 C26 C24 110.49(12) . . ?
O2 C27 H27A 109.5 . . ?
O2 C27 H27B 109.5 . . ?
H27A C27 H27B 109.5 . . ?
O2 C27 H27C 109.5 . . ?
H27A C27 H27C 109.5 . . ?
H27B C27 H27C 109.5 . . ?
C29 C28 C33 119.62(12) . . ?
C29 C28 N4 120.65(12) . . ?
C33 C28 N4 119.73(12) . . ?
C28 C29 C30 120.86(13) . . ?
C28 C29 H29 119.6 . . ?
C30 C29 H29 119.6 . . ?
C31 C30 C29 119.39(13) . . ?
C31 C30 H30 120.3 . . ?
C29 C30 H30 120.3 . . ?
O5 C31 C30 124.29(13) . . ?
O5 C31 C32 115.99(13) . . ?
C30 C31 C32 119.72(13) . . ?
C33 C32 C31 120.55(13) . . ?
C33 C32 H32 119.7 . . ?
C31 C32 H32 119.7 . . ?
C32 C33 C28 119.84(13) . . ?
C32 C33 H33 120.1 . . ?
C28 C33 H33 120.1 . . ?
O5 C34 H34A 109.5 . . ?
O5 C34 H34B 109.5 . . ?
H34A C34 H34B 109.5 . . ?
O5 C34 H34C 109.5 . . ?
H34A C34 H34C 109.5 . . ?
H34B C34 H34C 109.5 . . ?
C22 C35 C36 125.96(13) . . ?
C22 C35 H35 117.0 . . ?
C36 C35 H35 117.0 . . ?
C35 C36 C37 112.15(13) . . ?
C35 C36 H36A 109.2 . . ?
C37 C36 H36A 109.2 . . ?
C35 C36 H36B 109.2 . . ?
C37 C36 H36B 109.2 . . ?
H36A C36 H36B 107.9 . . ?
C36 C37 H37A 109.5 . . ?
C36 C37 H37B 109.5 . . ?
H37A C37 H37B 109.5 . . ?
C36 C37 H37C 109.5 . . ?
H37A C37 H37C 109.5 . . ?
H37B C37 H37C 109.5 . . ?
O3 C38 O4 123.59(12) . . ?
O3 C38 C23 126.56(13) . . ?
O4 C38 C23 109.80(11) . . ?
O4 C39 H39A 109.5 . . ?
O4 C39 H39B 109.5 . . ?
H39A C39 H39B 109.5 . . ?
O4 C39 H39C 109.5 . . ?
H39A C39 H39C 109.5 . . ?
H39B C39 H39C 109.5 . . ?

loop_
_geom_bond_atom_site_label_1
_geom_bond_atom_site_label_2
_geom_bond_distance
_geom_bond_site_symmetry_2
_geom_bond_publ_flag
O1 C26 1.2113(17) . ?
O2 C26 1.3540(16) . ?
O2 C27 1.4431(17) . ?
O3 C38 1.2072(16) . ?
O4 C38 1.3424(17) . ?
O4 C39 1.4482(17) . ?
O5 C31 1.3664(17) . ?
O5 C34 1.432(2) . ?
N1 C3 1.3952(16) . ?
N1 N2 1.3960(16) . ?
N1 C1 1.4643(16) . ?
N2 C2 1.2914(17) . ?
N3 C2 1.3951(17) . ?
N3 C15 1.4396(16) . ?
N3 C1 1.4820(17) . ?
N4 C21 1.3954(17) . ?
N4 C22 1.4263(17) . ?
N4 C28 1.4343(17) . ?
C1 C21 1.5346(19) . ?
C1 C23 1.5845(18) . ?
C2 C9 1.4689(18) . ?
C3 C4 1.401(2) . ?
C3 C8 1.4021(19) . ?
C4 C5 1.3923(19) . ?
C4 H4 0.9500 . ?
C5 C6 1.383(2) . ?
C5 H5 0.9500 . ?
C6 C7 1.388(2) . ?
C6 H6 0.9500 . ?
C7 C8 1.3877(19) . ?
C7 H7 0.9500 . ?
C8 H8 0.9500 . ?
C9 C10 1.3945(19) . ?
C9 C14 1.3986(18) . ?
C10 C11 1.386(2) . ?
C10 H10 0.9500 . ?
C11 C12 1.387(2) . ?
C11 H11 0.9500 . ?
C12 C13 1.392(2) . ?
C12 H12 0.9500 . ?
C13 C14 1.385(2) . ?
C13 H13 0.9500 . ?
C14 H14 0.9500 . ?
C15 C16 1.3903(19) . ?
C15 C20 1.3968(19) . ?
C16 C17 1.388(2) . ?
C16 H16 0.9500 . ?
C17 C18 1.390(2) . ?
C17 H17 0.9500 . ?
C18 C19 1.383(2) . ?
C18 H18 0.9500 . ?
C19 C20 1.391(2) . ?
C19 H19 0.9500 . ?
C20 H20 0.9500 . ?
C21 C24 1.3576(18) . ?
C22 C35 1.3362(18) . ?
C22 C23 1.5009(18) . ?
C23 C38 1.5159(18) . ?
C23 H23 1.0000 . ?
C24 C26 1.4819(19) . ?
C24 C25 1.515(2) . ?
C25 H25A 0.9800 . ?
C25 H25B 0.9800 . ?
C25 H25C 0.9800 . ?
C27 H27A 0.9800 . ?
C27 H27B 0.9800 . ?
C27 H27C 0.9800 . ?
C28 C29 1.3829(19) . ?
C28 C33 1.3958(19) . ?
C29 C30 1.3944(19) . ?
C29 H29 0.9500 . ?
C30 C31 1.392(2) . ?
C30 H30 0.9500 . ?
C31 C32 1.395(2) . ?
C32 C33 1.383(2) . ?
C32 H32 0.9500 . ?
C33 H33 0.9500 . ?
C34 H34A 0.9800 . ?
C34 H34B 0.9800 . ?
C34 H34C 0.9800 . ?
C35 C36 1.4997(19) . ?
C35 H35 0.9500 . ?
C36 C37 1.524(2) . ?
C36 H36A 0.9900 . ?
C36 H36B 0.9900 . ?
C37 H37A 0.9800 . ?
C37 H37B 0.9800 . ?
C37 H37C 0.9800 . ?
C39 H39A 0.9800 . ?
C39 H39B 0.9800 . ?
C39 H39C 0.9800 . ?

loop_
_geom_torsion_atom_site_label_1
_geom_torsion_atom_site_label_2
_geom_torsion_atom_site_label_3
_geom_torsion_atom_site_label_4
_geom_torsion
_geom_torsion_site_symmetry_1
_geom_torsion_site_symmetry_2
_geom_torsion_site_symmetry_3
_geom_torsion_site_symmetry_4
_geom_torsion_publ_flag
C3 N1 N2 C2 164.30(12) . . . . ?
C1 N1 N2 C2 -2.88(14) . . . . ?
C3 N1 C1 N3 -163.12(12) . . . . ?
N2 N1 C1 N3 2.74(13) . . . . ?
C3 N1 C1 C21 -38.73(18) . . . . ?
N2 N1 C1 C21 127.13(12) . . . . ?
C3 N1 C1 C23 78.87(16) . . . . ?
N2 N1 C1 C23 -115.27(12) . . . . ?
C2 N3 C1 N1 -1.62(13) . . . . ?
C15 N3 C1 N1 148.97(11) . . . . ?
C2 N3 C1 C21 -127.71(11) . . . . ?
C15 N3 C1 C21 22.88(16) . . . . ?
C2 N3 C1 C23 116.19(11) . . . . ?
C15 N3 C1 C23 -93.22(14) . . . . ?
N1 N2 C2 N3 1.72(15) . . . . ?
N1 N2 C2 C9 176.19(12) . . . . ?
C15 N3 C2 N2 -150.78(12) . . . . ?
C1 N3 C2 N2 0.02(15) . . . . ?
C15 N3 C2 C9 34.92(19) . . . . ?
C1 N3 C2 C9 -174.29(12) . . . . ?
N2 N1 C3 C4 175.25(12) . . . . ?
C1 N1 C3 C4 -19.7(2) . . . . ?
N2 N1 C3 C8 -4.05(18) . . . . ?
C1 N1 C3 C8 160.99(13) . . . . ?
N1 C3 C4 C5 179.69(13) . . . . ?
C8 C3 C4 C5 -1.0(2) . . . . ?
C3 C4 C5 C6 0.0(2) . . . . ?
C4 C5 C6 C7 0.4(2) . . . . ?
C5 C6 C7 C8 0.2(2) . . . . ?
C6 C7 C8 C3 -1.2(2) . . . . ?
N1 C3 C8 C7 -179.09(13) . . . . ?
C4 C3 C8 C7 1.6(2) . . . . ?
N2 C2 C9 C10 33.62(19) . . . . ?
N3 C2 C9 C10 -152.47(13) . . . . ?
N2 C2 C9 C14 -144.35(14) . . . . ?
N3 C2 C9 C14 29.6(2) . . . . ?
C14 C9 C10 C11 -0.8(2) . . . . ?
C2 C9 C10 C11 -178.81(13) . . . . ?
C9 C10 C11 C12 0.4(2) . . . . ?
C10 C11 C12 C13 0.4(2) . . . . ?
C11 C12 C13 C14 -0.8(2) . . . . ?
C12 C13 C14 C9 0.4(2) . . . . ?
C10 C9 C14 C13 0.4(2) . . . . ?
C2 C9 C14 C13 178.35(13) . . . . ?
C2 N3 C15 C16 32.16(18) . . . . ?
C1 N3 C15 C16 -114.09(14) . . . . ?
C2 N3 C15 C20 -144.06(13) . . . . ?
C1 N3 C15 C20 69.68(17) . . . . ?
C20 C15 C16 C17 3.6(2) . . . . ?
N3 C15 C16 C17 -172.64(12) . . . . ?
C15 C16 C17 C18 -1.9(2) . . . . ?
C16 C17 C18 C19 -1.2(2) . . . . ?
C17 C18 C19 C20 2.7(2) . . . . ?
C18 C19 C20 C15 -1.1(2) . . . . ?
C16 C15 C20 C19 -2.1(2) . . . . ?
N3 C15 C20 C19 174.13(13) . . . . ?
C22 N4 C21 C24 157.52(13) . . . . ?
C28 N4 C21 C24 -30.2(2) . . . . ?
C22 N4 C21 C1 -13.78(14) . . . . ?
C28 N4 C21 C1 158.46(11) . . . . ?
N1 C1 C21 C24 -28.58(19) . . . . ?
N3 C1 C21 C24 87.98(16) . . . . ?
C23 C1 C21 C24 -150.83(13) . . . . ?
N1 C1 C21 N4 142.48(11) . . . . ?
N3 C1 C21 N4 -100.95(12) . . . . ?
C23 C1 C21 N4 20.23(13) . . . . ?
C21 N4 C22 C35 -177.29(12) . . . . ?
C28 N4 C22 C35 10.34(19) . . . . ?
C21 N4 C22 C23 0.38(14) . . . . ?
C28 N4 C22 C23 -171.99(11) . . . . ?
C35 C22 C23 C38 -48.33(19) . . . . ?
N4 C22 C23 C38 134.08(12) . . . . ?
C35 C22 C23 C1 -169.77(13) . . . . ?
N4 C22 C23 C1 12.64(13) . . . . ?
N1 C1 C23 C22 -145.86(10) . . . . ?
N3 C1 C23 C22 103.45(12) . . . . ?
C21 C1 C23 C22 -19.79(12) . . . . ?
N1 C1 C23 C38 87.71(13) . . . . ?
N3 C1 C23 C38 -22.97(14) . . . . ?
C21 C1 C23 C38 -146.21(10) . . . . ?
N4 C21 C24 C26 175.48(12) . . . . ?
C1 C21 C24 C26 -15.0(2) . . . . ?
N4 C21 C24 C25 -10.2(2) . . . . ?
C1 C21 C24 C25 159.32(14) . . . . ?
C27 O2 C26 O1 2.5(2) . . . . ?
C27 O2 C26 C24 -178.27(12) . . . . ?
C21 C24 C26 O1 -36.1(2) . . . . ?
C25 C24 C26 O1 149.23(15) . . . . ?
C21 C24 C26 O2 144.65(13) . . . . ?
C25 C24 C26 O2 -29.99(18) . . . . ?
C21 N4 C28 C29 126.66(14) . . . . ?
C22 N4 C28 C29 -61.69(17) . . . . ?
C21 N4 C28 C33 -52.89(18) . . . . ?
C22 N4 C28 C33 118.76(14) . . . . ?
C33 C28 C29 C30 -0.7(2) . . . . ?
N4 C28 C29 C30 179.78(12) . . . . ?
C28 C29 C30 C31 1.1(2) . . . . ?
C34 O5 C31 C30 -1.3(2) . . . . ?
C34 O5 C31 C32 179.32(15) . . . . ?
C29 C30 C31 O5 -179.95(13) . . . . ?
C29 C30 C31 C32 -0.6(2) . . . . ?
O5 C31 C32 C33 178.97(14) . . . . ?
C30 C31 C32 C33 -0.4(2) . . . . ?
C31 C32 C33 C28 0.9(2) . . . . ?
C29 C28 C33 C32 -0.4(2) . . . . ?
N4 C28 C33 C32 179.18(12) . . . . ?
N4 C22 C35 C36 176.24(12) . . . . ?
C23 C22 C35 C36 -0.9(2) . . . . ?
C22 C35 C36 C37 120.62(16) . . . . ?
C39 O4 C38 O3 -5.18(19) . . . . ?
C39 O4 C38 C23 172.38(11) . . . . ?
C22 C23 C38 O3 -18.0(2) . . . . ?
C1 C23 C38 O3 101.29(15) . . . . ?
C22 C23 C38 O4 164.51(11) . . . . ?
C1 C23 C38 O4 -76.19(13) . . . . ?
